data_4116490
loop_
_publ_author_name
'Tadashi Yamaguchi'
'Fumie Yamazaki'
'Tasuku Ito'

_publ_contact_author_address
;
Department of Chemistry, Graduate School of Science,
Tohoku University,Sendai  980-8578, JAPAN
;
_publ_contact_author_email ' Ito@agnus.chem.tohoku.ac.jp '
_publ_contact_author_fax ' +81 22 217 6548 '
_publ_contact_author_name ' Tasuku ITO '
_publ_contact_author_phone ' +81 22 217 6544 '
_publ_section_title
;
 The First Examples of Platinum(II)-Cadmium(II) Bonds: The Role of Strong
 Field Ligands in Making Dative Pt\\rightarrowM Bonds
;
_journal_name_full 'Journal of the American Chemical Society'
_journal_page_first 7405
_journal_page_last 7406
_journal_paper_doi 10.1021/ja991053n
_journal_volume 121
_journal_year 1999
_chemical_formula_moiety 'C33 H42 Cd Cl2 N6 O9 Pt '
_chemical_formula_sum 'C33 H42 Cd Cl2 N6 O9 Pt'
_chemical_formula_weight 1045.14
_space_group_IT_number 14
_symmetry_cell_setting monoclinic
_symmetry_Int_Tables_number 14
_symmetry_space_group_name_Hall '-P 2yn'
_symmetry_space_group_name_H-M 'P 1 21/n 1'
_audit_creation_date 'Thu Mar  4 19:34:03 1999'
_audit_creation_method 'SHELX & manual'
_cell_angle_alpha 90
_cell_angle_beta 106.599(2)
_cell_angle_gamma 90
_cell_formula_units_Z 4
_cell_length_a 13.352(1)
_cell_length_b 14.035(1)
_cell_length_c 20.269(2)
_cell_measurement_temperature 213(2)
_cell_volume 3640.0(5)
_computing_cell_refinement 'Bruker SMART'
_computing_data_collection 'Bruker SMART'
_computing_data_reduction 'Bruker SHELXTL'
_computing_molecular_graphics ORTEP
_computing_structure_refinement SHELXL-93
_computing_structure_solution SIR92
_diffrn_ambient_temperature 213(2)
_diffrn_measurement_device_type 'CCD area detector'
_diffrn_measurement_method 'phi and omega scans'
_diffrn_radiation_monochromator graphite
_diffrn_radiation_source 'sealed tube'
_diffrn_radiation_type 'Mo K\a'
_diffrn_radiation_wavelength 0.7107
_diffrn_reflns_av_R_equivalents 0.1144
_diffrn_reflns_limit_h_max 16
_diffrn_reflns_limit_h_min -17
_diffrn_reflns_limit_k_max 18
_diffrn_reflns_limit_k_min 0
_diffrn_reflns_limit_l_max 26
_diffrn_reflns_limit_l_min 0
_diffrn_reflns_number 23364
_diffrn_reflns_theta_max 27.58
_exptl_absorpt_coefficient_mu 4.617
_exptl_absorpt_correction_T_max 0.8228
_exptl_absorpt_correction_T_min 0.5767
_exptl_absorpt_correction_type integration
_exptl_crystal_colour yellow
_exptl_crystal_density_diffrn 1.907
_exptl_crystal_description prizmatic
_exptl_crystal_F_000 2056.00
_exptl_crystal_size_max 0.300
_exptl_crystal_size_mid 0.250
_exptl_crystal_size_min 0.100
_refine_diff_density_max 1.99
_refine_diff_density_min -2.57
_refine_diff_density_rms 0.21
_refine_ls_goodness_of_fit_ref 0.779
_refine_ls_hydrogen_treatment noref
_refine_ls_matrix_type full
_refine_ls_number_parameters 469
_refine_ls_number_reflns 4875
_refine_ls_number_restraints 0
_refine_ls_restrained_S_all 0.779
_refine_ls_R_factor_all 0.1093
_refine_ls_R_factor_gt 0.0506
_refine_ls_shift/su_max 0.0620
_refine_ls_shift/su_mean 0.0010
_refine_ls_structure_factor_coef Fsqd
_refine_ls_weighting_details 'w = 1/[\s^2^(Fo^2^) + (0.1000P)^2^+0.0000P] where P=(Fo^2^+2Fc^2^)/3'
_refine_ls_weighting_scheme calc
_refine_ls_wR_factor_ref 0.1452
_reflns_number_gt 4875
_reflns_number_total 8290
_reflns_threshold_expression >2sigma(I)
_cod_data_source_file ja991053n_1.cif
_cod_data_source_block '[Pt(phpy)2][Cd(cyclen)](ClO4)2'
_cod_original_cell_volume 3640.0(6)
_cod_original_sg_symbol_H-M 'P 21/n '
_cod_original_formula_sum 'C33 H42 Cd Cl2 N6 O9 Pt '
_cod_database_code 4116490

loop_
_symmetry_equiv_pos_as_xyz
x,y,z
1/2-x,1/2+y,1/2-z
-x,-y,-z
1/2+x,1/2-y,1/2+z

loop_
_atom_site_label
_atom_site_type_symbol
_atom_site_fract_x
_atom_site_fract_y
_atom_site_fract_z
_atom_site_U_iso_or_equiv
_atom_site_adp_type
_atom_site_occupancy
_atom_site_calc_flag
Pt Pt 0.48981(3) 0.08946(2) 0.55487(2) 0.0239(1) Uani 1.00 d
Cd Cd 0.48314(5) 0.21979(5) 0.64736(3) 0.0270(2) Uani 1.00 d
Cl(1) Cl 0.2314(2) 0.4357(2) 0.4095(1) 0.0363(6) Uani 1.00 d
Cl(2) Cl 0.1239(2) 0.0563(2) 0.7041(1) 0.0382(6) Uani 1.00 d
O(1) O 0.2508(9) 0.3462(6) 0.4423(4) 0.087(4) Uani 1.00 d
O(2) O 0.2368(7) 0.4278(6) 0.3400(4) 0.054(2) Uani 1.00 d
O(3) O 0.1305(8) 0.4657(10) 0.4080(5) 0.101(4) Uani 1.00 d
O(4) O 0.3035(8) 0.5045(7) 0.4456(5) 0.084(3) Uani 1.00 d
O(5) O 0.127(1) 0.1020(8) 0.6445(5) 0.116(5) Uani 1.00 d
O(6) O 0.0824(9) 0.120(1) 0.7416(6) 0.123(5) Uani 1.00 d
O(7) O 0.2258(7) 0.0336(7) 0.7431(6) 0.095(4) Uani 1.00 d
O(8) O 0.0615(9) -0.0257(7) 0.6869(5) 0.096(4) Uani 1.00 d
O(9) O 0.3602(9) 0.2379(7) 0.9261(4) 0.077(3) Uani 1.00 d
N(1) N 0.5066(6) 0.1822(6) 0.4750(4) 0.027(2) Uani 1.00 d
N(2) N 0.3261(6) 0.0628(5) 0.5228(4) 0.027(2) Uani 1.00 d
N(3) N 0.5904(10) 0.2289(7) 0.7596(5) 0.070(4) Uani 1.00 d
N(4) N 0.3649(9) 0.1991(7) 0.7090(7) 0.070(4) Uani 1.00 d
N(5) N 0.351(1) 0.3311(7) 0.5983(5) 0.075(4) Uani 1.00 d
N(6) N 0.5753(9) 0.3611(7) 0.6460(6) 0.064(3) Uani 1.00 d
C(1) C 0.6412(8) 0.1238(7) 0.5888(5) 0.029(2) Uani 1.00 d
C(2) C 0.7222(8) 0.0812(7) 0.6414(5) 0.038(2) Uani 1.00 d
C(3) C 0.8220(8) 0.1221(8) 0.6639(5) 0.041(3) Uani 1.00 d
C(4) C 0.8446(8) 0.2043(8) 0.6359(6) 0.042(3) Uani 1.00 d
C(5) C 0.7684(8) 0.2463(7) 0.5811(5) 0.032(2) Uani 1.00 d
C(6) C 0.6697(8) 0.2038(6) 0.5573(5) 0.029(2) Uani 1.00 d
C(7) C 0.5943(8) 0.2335(7) 0.4934(5) 0.030(2) Uani 1.00 d
C(8) C 0.6112(8) 0.3034(7) 0.4486(5) 0.036(2) Uani 1.00 d
C(9) C 0.5397(9) 0.3154(7) 0.3842(5) 0.037(2) Uani 1.00 d
C(10) C 0.4537(9) 0.2584(7) 0.3660(6) 0.044(3) Uani 1.00 d
C(11) C 0.4401(8) 0.1921(7) 0.4116(5) 0.032(2) Uani 1.00 d
C(12) C 0.4737(8) 0.0033(7) 0.6328(5) 0.030(2) Uani 1.00 d
C(13) C 0.5408(8) -0.0077(6) 0.6998(5) 0.032(2) Uani 1.00 d
C(14) C 0.5195(9) -0.0723(7) 0.7444(5) 0.038(3) Uani 1.00 d
C(15) C 0.4291(9) -0.1237(7) 0.7263(5) 0.039(3) Uani 1.00 d
C(16) C 0.3570(8) -0.1096(7) 0.6625(5) 0.036(2) Uani 1.00 d
C(17) C 0.3776(7) -0.0424(6) 0.6167(4) 0.026(2) Uani 1.00 d
C(18) C 0.2979(8) -0.0133(6) 0.5542(5) 0.027(2) Uani 1.00 d
C(19) C 0.1980(9) -0.0498(7) 0.5304(6) 0.038(2) Uani 1.00 d
C(20) C 0.1257(9) -0.0071(8) 0.4768(5) 0.040(3) Uani 1.00 d
C(21) C 0.1508(8) 0.0758(8) 0.4503(5) 0.039(2) Uani 1.00 d
C(22) C 0.2521(8) 0.1096(7) 0.4744(5) 0.032(2) Uani 1.00 d
C(23) C 0.534(2) 0.248(1) 0.8033(6) 0.099(7) Uani 1.00 d
C(24) C 0.440(1) 0.1823(9) 0.7872(6) 0.064(4) Uani 1.00 d
C(25) C 0.305(1) 0.278(1) 0.7070(9) 0.074(4) Uani 1.00 d
C(26) C 0.2621(10) 0.304(1) 0.6314(7) 0.069(4) Uani 1.00 d
C(27) C 0.387(2) 0.421(1) 0.6147(7) 0.101(7) Uani 1.00 d
C(28) C 0.493(1) 0.4299(8) 0.5994(7) 0.067(4) Uani 1.00 d
C(29) C 0.617(1) 0.393(1) 0.712(1) 0.104(7) Uani 1.00 d
C(30) C 0.670(1) 0.3123(9) 0.7560(8) 0.077(5) Uani 1.00 d
C(31) C 0.4100(10) 0.1713(9) 0.9564(6) 0.048(3) Uani 1.00 d
C(32) C 0.381(1) 0.0718(9) 0.9328(6) 0.057(3) Uani 1.00 d
C(33) C 0.502(1) 0.185(1) 1.0181(7) 0.072(4) Uani 1.00 d
H(1) H 0.7082 0.0226 0.6617 0.0445 Uiso 1.00 calc
H(2) H 0.8760 0.0909 0.6989 0.0519 Uiso 1.00 calc
H(3) H 0.9125 0.2344 0.6538 0.0499 Uiso 1.00 calc
H(4) H 0.7839 0.3043 0.5595 0.0399 Uiso 1.00 calc
H(5) H 0.6722 0.3441 0.4621 0.0419 Uiso 1.00 calc
H(6) H 0.5507 0.3624 0.3519 0.0448 Uiso 1.00 calc
H(7) H 0.4038 0.2656 0.3214 0.0525 Uiso 1.00 calc
H(8) H 0.3788 0.1517 0.3986 0.0389 Uiso 1.00 calc
H(9) H 0.6039 0.0304 0.7142 0.0385 Uiso 1.00 calc
H(10) H 0.5682 -0.0823 0.7894 0.0466 Uiso 1.00 calc
H(11) H 0.4148 -0.1694 0.7580 0.0490 Uiso 1.00 calc
H(12) H 0.2926 -0.1469 0.6489 0.0432 Uiso 1.00 calc
H(13) H 0.1797 -0.1068 0.5524 0.0470 Uiso 1.00 calc
H(14) H 0.0570 -0.0357 0.4580 0.0479 Uiso 1.00 calc
H(15) H 0.0983 0.1109 0.4158 0.0491 Uiso 1.00 calc
H(16) H 0.2718 0.1687 0.4563 0.0389 Uiso 1.00 calc
H(17) H 0.5074 0.3117 0.7973 0.1093 Uiso 1.00 calc
H(18) H 0.5719 0.2388 0.8501 0.1093 Uiso 1.00 calc
H(19) H 0.3997 0.1921 0.8190 0.0727 Uiso 1.00 calc
H(20) H 0.4636 0.1172 0.7917 0.0727 Uiso 1.00 calc
H(21) H 0.3465 0.3303 0.7318 0.0850 Uiso 1.00 calc
H(22) H 0.2498 0.2671 0.7284 0.0850 Uiso 1.00 calc
H(23) H 0.2122 0.3535 0.6260 0.0771 Uiso 1.00 calc
H(24) H 0.2251 0.2475 0.6082 0.0771 Uiso 1.00 calc
H(25) H 0.3405 0.4686 0.5888 0.0950 Uiso 1.00 calc
H(26) H 0.3974 0.4348 0.6629 0.0950 Uiso 1.00 calc
H(27) H 0.4835 0.4162 0.5525 0.0804 Uiso 1.00 calc
H(28) H 0.5179 0.4949 0.6082 0.0804 Uiso 1.00 calc
H(29) H 0.6663 0.4425 0.7139 0.1136 Uiso 1.00 calc
H(30) H 0.5629 0.4159 0.7299 0.1136 Uiso 1.00 calc
H(31) H 0.7236 0.2877 0.7376 0.0845 Uiso 1.00 calc
H(32) H 0.7030 0.3350 0.8016 0.0845 Uiso 1.00 calc
H(33) H 0.6281 0.1694 0.7724 0.0816 Uiso 1.00 calc
H(34) H 0.3207 0.1446 0.6923 0.0821 Uiso 1.00 calc
H(35) H 0.3258 0.3234 0.5497 0.0905 Uiso 1.00 calc
H(36) H 0.6311 0.3500 0.6254 0.0760 Uiso 1.00 calc

loop_
_atom_site_aniso_label
_atom_site_aniso_U_11
_atom_site_aniso_U_22
_atom_site_aniso_U_33
_atom_site_aniso_U_12
_atom_site_aniso_U_13
_atom_site_aniso_U_23
Pt 0.0290(2) 0.0199(2) 0.0198(2) -0.0014(2) 0.0019(1) -0.0025(2)
Cd 0.0321(4) 0.0263(3) 0.0196(3) 0.0022(3) 0.0024(3) -0.0048(3)
Cl(1) 0.041(2) 0.037(1) 0.026(1) -0.007(1) 0.003(1) 0.0004(10)
Cl(2) 0.035(1) 0.043(1) 0.039(1) -0.004(1) 0.012(1) 0.001(1)
O(1) 0.15(1) 0.047(5) 0.047(5) -0.003(6) 0.003(6) 0.012(4)
O(2) 0.067(6) 0.064(5) 0.028(4) -0.016(4) 0.011(4) -0.007(4)
O(3) 0.069(7) 0.17(1) 0.077(7) 0.033(8) 0.032(6) 0.020(7)
O(4) 0.095(8) 0.090(7) 0.056(6) -0.053(6) 0.004(6) -0.014(5)
O(5) 0.18(1) 0.112(9) 0.052(6) -0.081(9) 0.028(7) 0.012(6)
O(6) 0.074(8) 0.20(1) 0.091(8) 0.056(8) 0.022(7) -0.067(9)
O(7) 0.037(6) 0.081(7) 0.15(1) 0.003(5) -0.008(6) -0.001(7)
O(8) 0.092(8) 0.063(6) 0.099(8) -0.037(6) -0.026(6) 0.029(6)
O(9) 0.116(9) 0.072(6) 0.046(5) 0.047(6) 0.027(6) -0.001(5)
N(1) 0.018(4) 0.040(4) 0.022(4) 0.001(3) 0.006(3) -0.006(3)
N(2) 0.027(4) 0.029(4) 0.024(4) -0.002(3) 0.006(4) 0.003(3)
N(3) 0.096(9) 0.057(6) 0.031(5) 0.045(6) -0.023(6) -0.016(5)
N(4) 0.081(8) 0.040(6) 0.112(10) -0.016(6) 0.065(8) -0.022(6)
N(5) 0.11(1) 0.047(6) 0.032(5) 0.019(6) -0.030(6) -0.012(5)
N(6) 0.082(8) 0.046(6) 0.082(8) -0.021(6) 0.050(7) -0.025(6)
C(1) 0.035(6) 0.027(4) 0.028(5) 0.008(4) 0.012(4) -0.008(4)
C(2) 0.037(6) 0.038(6) 0.035(5) 0.010(5) 0.005(5) 0.004(5)
C(3) 0.029(6) 0.054(7) 0.035(6) 0.007(5) -0.001(5) -0.002(5)
C(4) 0.023(5) 0.055(7) 0.045(6) -0.006(5) 0.005(5) -0.007(5)
C(5) 0.037(6) 0.030(5) 0.030(5) -0.004(4) 0.010(5) -0.004(4)
C(6) 0.034(6) 0.029(5) 0.026(5) 0.001(4) 0.010(4) -0.004(4)
C(7) 0.029(5) 0.029(5) 0.030(5) -0.005(4) 0.007(4) -0.006(4)
C(8) 0.043(6) 0.038(6) 0.029(5) -0.016(5) 0.015(5) -0.010(4)
C(9) 0.049(7) 0.029(5) 0.041(6) -0.002(5) 0.025(5) 0.013(4)
C(10) 0.055(8) 0.035(6) 0.043(6) 0.012(5) 0.017(6) 0.007(5)
C(11) 0.035(6) 0.038(5) 0.021(5) 0.002(5) 0.006(4) -0.003(4)
C(12) 0.029(6) 0.032(5) 0.028(5) 0.003(4) 0.006(4) 0.002(4)
C(13) 0.045(6) 0.028(5) 0.022(5) 0.000(4) 0.007(5) -0.002(4)
C(14) 0.047(7) 0.033(6) 0.031(5) 0.006(5) 0.008(5) 0.006(4)
C(15) 0.055(7) 0.035(5) 0.028(5) 0.002(5) 0.011(5) 0.011(4)
C(16) 0.035(6) 0.038(6) 0.030(5) -0.002(5) 0.004(5) -0.001(4)
C(17) 0.032(5) 0.024(4) 0.024(5) 0.005(4) 0.009(4) -0.004(4)
C(18) 0.031(5) 0.023(4) 0.025(5) 0.000(4) 0.007(4) -0.005(4)
C(19) 0.042(7) 0.032(5) 0.046(6) -0.007(5) 0.024(6) -0.009(5)
C(20) 0.039(6) 0.055(7) 0.023(5) -0.015(5) 0.001(5) -0.008(5)
C(21) 0.032(6) 0.052(7) 0.032(5) -0.003(5) 0.007(5) 0.002(5)
C(22) 0.032(6) 0.031(5) 0.027(5) -0.002(4) -0.003(4) -0.002(4)
C(23) 0.16(2) 0.08(1) 0.026(7) 0.07(1) -0.014(9) -0.007(7)
C(24) 0.11(1) 0.047(7) 0.039(7) 0.004(8) 0.033(8) -0.001(6)
C(25) 0.067(10) 0.065(9) 0.11(1) -0.010(8) 0.059(10) -0.013(9)
C(26) 0.034(7) 0.10(1) 0.064(9) 0.031(7) -0.005(7) -0.024(8)
C(27) 0.18(2) 0.053(9) 0.049(8) 0.06(1) 0.00(1) 0.005(7)
C(28) 0.11(1) 0.033(7) 0.08(1) 0.011(7) 0.065(10) 0.014(6)
C(29) 0.11(1) 0.08(1) 0.16(2) -0.06(1) 0.09(1) -0.07(1)
C(30) 0.050(8) 0.046(7) 0.10(1) 0.020(6) -0.036(8) -0.048(7)
C(31) 0.048(7) 0.060(8) 0.038(6) 0.017(6) 0.018(6) 0.000(6)
C(32) 0.056(8) 0.064(8) 0.050(7) -0.008(6) 0.012(6) 0.008(6)
C(33) 0.040(8) 0.09(1) 0.069(9) 0.011(7) -0.005(7) -0.025(8)

loop_
_atom_type_symbol
_atom_type_description
_atom_type_scat_dispersion_real
_atom_type_scat_dispersion_imag
_atom_type_scat_source
Pt Pt -1.703 8.390
;International Tables for Crystallography
(1992, Vol. C, Tables 4.2.6.8 and 6.1.1.4)
;
Cd Cd -0.807 1.202
;International Tables for Crystallography
(1992, Vol. C, Tables 4.2.6.8 and 6.1.1.4)
;
N N 0.006 0.003
;International Tables for Crystallography
(1992, Vol. C, Tables 4.2.6.8 and 6.1.1.4)
;
O O 0.011 0.006
;International Tables for Crystallography
(1992, Vol. C, Tables 4.2.6.8 and 6.1.1.4)
;
Cl Cl 0.148 0.159
;International Tables for Crystallography
(1992, Vol. C, Tables 4.2.6.8 and 6.1.1.4)
;
C C 0.003 0.002
;International Tables for Crystallography
(1992, Vol. C, Tables 4.2.6.8 and 6.1.1.4)
;
H H 0.000 0.000
;International Tables for Crystallography
(1992, Vol. C, Table 6.1.1.4)
;

loop_
_geom_angle_atom_site_label_1
_geom_angle_atom_site_label_2
_geom_angle_atom_site_label_3
_geom_angle
_geom_angle_site_symmetry_1
_geom_angle_site_symmetry_2
_geom_angle_site_symmetry_3
_geom_angle_publ_flag
Cd Pt N(1) 98.5(2) 1_555 1_555 1_555 yes
Cd Pt N(2) 95.7(2) 1_555 1_555 1_555 yes
Cd Pt C(1) 79.9(3) 1_555 1_555 1_555 yes
Cd Pt C(12) 80.1(3) 1_555 1_555 1_555 yes
N(1) Pt N(2) 101.3(3) 1_555 1_555 1_555 yes
N(1) Pt C(1) 78.5(3) 1_555 1_555 1_555 yes
N(1) Pt C(12) 178.7(3) 1_555 1_555 1_555 yes
N(2) Pt C(1) 175.4(3) 1_555 1_555 1_555 yes
N(2) Pt C(12) 78.9(3) 1_555 1_555 1_555 yes
C(1) Pt C(12) 101.3(4) 1_555 1_555 1_555 yes
Pt Cd N(3) 126.7(3) 1_555 1_555 1_555 yes
Pt Cd N(4) 117.9(3) 1_555 1_555 1_555 yes
Pt Cd N(5) 109.5(2) 1_555 1_555 1_555 yes
Pt Cd N(6) 117.0(3) 1_555 1_555 1_555 yes
N(3) Cd N(4) 78.5(4) 1_555 1_555 1_555 yes
N(3) Cd N(5) 123.8(4) 1_555 1_555 1_555 yes
N(3) Cd N(6) 77.6(4) 1_555 1_555 1_555 yes
N(4) Cd N(5) 76.3(4) 1_555 1_555 1_555 yes
N(4) Cd N(6) 124.0(4) 1_555 1_555 1_555 yes
N(5) Cd N(6) 76.5(4) 1_555 1_555 1_555 yes
O(1) Cl(1) O(2) 109.9(5) 1_555 1_555 1_555 yes
O(1) Cl(1) O(3) 108.9(8) 1_555 1_555 1_555 yes
O(1) Cl(1) O(4) 111.0(5) 1_555 1_555 1_555 yes
O(2) Cl(1) O(3) 108.6(6) 1_555 1_555 1_555 yes
O(2) Cl(1) O(4) 110.1(6) 1_555 1_555 1_555 yes
O(3) Cl(1) O(4) 108.3(7) 1_555 1_555 1_555 yes
O(5) Cl(2) O(6) 107.4(8) 1_555 1_555 1_555 yes
O(5) Cl(2) O(7) 109.2(8) 1_555 1_555 1_555 yes
O(5) Cl(2) O(8) 109.2(6) 1_555 1_555 1_555 yes
O(6) Cl(2) O(7) 108.2(7) 1_555 1_555 1_555 yes
O(6) Cl(2) O(8) 111.2(8) 1_555 1_555 1_555 yes
O(7) Cl(2) O(8) 111.5(6) 1_555 1_555 1_555 yes
Pt N(1) C(7) 112.9(6) 1_555 1_555 1_555 yes
Pt N(1) C(11) 127.1(7) 1_555 1_555 1_555 yes
C(7) N(1) C(11) 120.0(8) 1_555 1_555 1_555 yes
Pt N(2) C(18) 113.3(5) 1_555 1_555 1_555 yes
Pt N(2) C(22) 127.7(7) 1_555 1_555 1_555 yes
C(18) N(2) C(22) 118.9(8) 1_555 1_555 1_555 yes
Cd N(3) C(23) 110.6(9) 1_555 1_555 1_555 yes
Cd N(3) C(30) 103.2(7) 1_555 1_555 1_555 yes
C(23) N(3) C(30) 112(1) 1_555 1_555 1_555 yes
Cd N(4) C(24) 102.8(9) 1_555 1_555 1_555 yes
Cd N(4) C(25) 111(1) 1_555 1_555 1_555 yes
C(24) N(4) C(25) 109(1) 1_555 1_555 1_555 yes
Cd N(5) C(26) 102.9(7) 1_555 1_555 1_555 yes
Cd N(5) C(27) 109(1) 1_555 1_555 1_555 yes
C(26) N(5) C(27) 112(1) 1_555 1_555 1_555 yes
Cd N(6) C(28) 104.5(8) 1_555 1_555 1_555 yes
Cd N(6) C(29) 109(1) 1_555 1_555 1_555 yes
C(28) N(6) C(29) 113(1) 1_555 1_555 1_555 yes
Pt C(1) C(2) 129.6(8) 1_555 1_555 1_555 yes
Pt C(1) C(6) 114.6(6) 1_555 1_555 1_555 yes
C(2) C(1) C(6) 115.7(9) 1_555 1_555 1_555 yes
C(1) C(2) C(3) 121.6(10) 1_555 1_555 1_555 yes
C(2) C(3) C(4) 121.0(9) 1_555 1_555 1_555 yes
C(3) C(4) C(5) 119.4(9) 1_555 1_555 1_555 yes
C(4) C(5) C(6) 119.5(9) 1_555 1_555 1_555 yes
C(1) C(6) C(5) 122.5(8) 1_555 1_555 1_555 yes
C(1) C(6) C(7) 115.4(8) 1_555 1_555 1_555 yes
C(5) C(6) C(7) 121.8(9) 1_555 1_555 1_555 yes
N(1) C(7) C(6) 115.0(8) 1_555 1_555 1_555 yes
N(1) C(7) C(8) 119.2(8) 1_555 1_555 1_555 yes
C(6) C(7) C(8) 125.5(9) 1_555 1_555 1_555 yes
C(7) C(8) C(9) 120.0(9) 1_555 1_555 1_555 yes
C(8) C(9) C(10) 118(1) 1_555 1_555 1_555 yes
C(9) C(10) C(11) 118.9(9) 1_555 1_555 1_555 yes
N(1) C(11) C(10) 122.8(9) 1_555 1_555 1_555 yes
Pt C(12) C(13) 129.1(7) 1_555 1_555 1_555 yes
Pt C(12) C(17) 112.6(6) 1_555 1_555 1_555 yes
C(13) C(12) C(17) 117.9(9) 1_555 1_555 1_555 yes
C(12) C(13) C(14) 121.1(9) 1_555 1_555 1_555 yes
C(13) C(14) C(15) 120.6(9) 1_555 1_555 1_555 yes
C(14) C(15) C(16) 119(1) 1_555 1_555 1_555 yes
C(15) C(16) C(17) 119.9(9) 1_555 1_555 1_555 yes
C(12) C(17) C(16) 119.8(8) 1_555 1_555 1_555 yes
C(12) C(17) C(18) 118.1(8) 1_555 1_555 1_555 yes
C(16) C(17) C(18) 122.0(9) 1_555 1_555 1_555 yes
N(2) C(18) C(17) 113.5(8) 1_555 1_555 1_555 yes
N(2) C(18) C(19) 120.0(8) 1_555 1_555 1_555 yes
C(17) C(18) C(19) 126.2(9) 1_555 1_555 1_555 yes
C(18) C(19) C(20) 120.4(10) 1_555 1_555 1_555 yes
C(19) C(20) C(21) 119.3(10) 1_555 1_555 1_555 yes
C(20) C(21) C(22) 118.7(9) 1_555 1_555 1_555 yes
N(2) C(22) C(21) 121.9(9) 1_555 1_555 1_555 yes
N(3) C(23) C(24) 108(1) 1_555 1_555 1_555 yes
N(4) C(24) C(23) 111(1) 1_555 1_555 1_555 yes
N(4) C(25) C(26) 105(1) 1_555 1_555 1_555 yes
N(5) C(26) C(25) 112(1) 1_555 1_555 1_555 yes
N(5) C(27) C(28) 108(1) 1_555 1_555 1_555 yes
N(6) C(28) C(27) 111(1) 1_555 1_555 1_555 yes
N(6) C(29) C(30) 109(1) 1_555 1_555 1_555 yes
N(3) C(30) C(29) 111(1) 1_555 1_555 1_555 yes
O(9) C(31) C(32) 120.4(10) 1_555 1_555 1_555 yes
O(9) C(31) C(33) 121(1) 1_555 1_555 1_555 yes
C(32) C(31) C(33) 117(1) 1_555 1_555 1_555 yes

loop_
_geom_bond_atom_site_label_1
_geom_bond_atom_site_label_2
_geom_bond_distance
_geom_bond_site_symmetry_1
_geom_bond_site_symmetry_2
_geom_bond_publ_flag
Pt Cd 2.6389(8) 1_555 1_555 yes
Pt N(1) 2.139(8) 1_555 1_555 yes
Pt N(2) 2.128(8) 1_555 1_555 yes
Pt C(1) 1.999(10) 1_555 1_555 yes
Pt C(12) 2.05(1) 1_555 1_555 yes
Cd N(3) 2.321(9) 1_555 1_555 yes
Cd N(4) 2.30(1) 1_555 1_555 yes
Cd N(5) 2.36(1) 1_555 1_555 yes
Cd N(6) 2.34(1) 1_555 1_555 yes
Cl(1) O(1) 1.410(9) 1_555 1_555 yes
Cl(1) O(2) 1.435(8) 1_555 1_555 yes
Cl(1) O(3) 1.40(1) 1_555 1_555 yes
Cl(1) O(4) 1.412(10) 1_555 1_555 yes
Cl(2) O(5) 1.38(1) 1_555 1_555 yes
Cl(2) O(6) 1.39(1) 1_555 1_555 yes
Cl(2) O(7) 1.401(9) 1_555 1_555 yes
Cl(2) O(8) 1.40(1) 1_555 1_555 yes
O(9) C(31) 1.21(2) 1_555 1_555 yes
N(1) C(7) 1.33(1) 1_555 1_555 yes
N(1) C(11) 1.34(1) 1_555 1_555 yes
N(2) C(18) 1.35(1) 1_555 1_555 yes
N(2) C(22) 1.35(1) 1_555 1_555 yes
N(3) C(23) 1.35(2) 1_555 1_555 yes
N(3) C(30) 1.60(2) 1_555 1_555 yes
N(4) C(24) 1.63(2) 1_555 1_555 yes
N(4) C(25) 1.37(2) 1_555 1_555 yes
N(5) C(26) 1.57(2) 1_555 1_555 yes
N(5) C(27) 1.37(2) 1_555 1_555 yes
N(6) C(28) 1.56(2) 1_555 1_555 yes
N(6) C(29) 1.37(2) 1_555 1_555 yes
C(1) C(2) 1.41(1) 1_555 1_555 yes
C(1) C(6) 1.40(1) 1_555 1_555 yes
C(2) C(3) 1.40(1) 1_555 1_555 yes
C(3) C(4) 1.36(2) 1_555 1_555 yes
C(4) C(5) 1.40(1) 1_555 1_555 yes
C(5) C(6) 1.40(1) 1_555 1_555 yes
C(6) C(7) 1.46(1) 1_555 1_555 yes
C(7) C(8) 1.40(1) 1_555 1_555 yes
C(8) C(9) 1.39(1) 1_555 1_555 yes
C(9) C(10) 1.36(2) 1_555 1_555 yes
C(10) C(11) 1.36(2) 1_555 1_555 yes
C(12) C(13) 1.41(1) 1_555 1_555 yes
C(12) C(17) 1.39(1) 1_555 1_555 yes
C(13) C(14) 1.37(1) 1_555 1_555 yes
C(14) C(15) 1.36(2) 1_555 1_555 yes
C(15) C(16) 1.39(1) 1_555 1_555 yes
C(16) C(17) 1.40(1) 1_555 1_555 yes
C(17) C(18) 1.46(1) 1_555 1_555 yes
C(18) C(19) 1.38(1) 1_555 1_555 yes
C(19) C(20) 1.37(1) 1_555 1_555 yes
C(20) C(21) 1.36(2) 1_555 1_555 yes
C(21) C(22) 1.38(1) 1_555 1_555 yes
C(23) C(24) 1.52(2) 1_555 1_555 yes
C(25) C(26) 1.51(2) 1_555 1_555 yes
C(27) C(28) 1.53(3) 1_555 1_555 yes
C(29) C(30) 1.49(2) 1_555 1_555 yes
C(31) C(32) 1.49(2) 1_555 1_555 yes
C(31) C(33) 1.50(2) 1_555 1_555 yes
